data_7229190
loop_
_publ_author_name
'Valdo, Ana Karoline Silva Medanha'
'Sarotti, Ariel Marcelo'
'Martins, Felipe Terra'

_publ_section_title
;
 Synthon trends according to acid strength and geometry in salts of
 N-heterocyclic bases
;
_journal_name_full CrystEngComm
_journal_paper_doi 10.1039/C7CE01490B
_journal_year 2017
_chemical_formula_sum 'C7 H13 N3 O4 S'
_chemical_formula_weight 235.26
_space_group_crystal_system monoclinic
_space_group_IT_number 14
_space_group_name_Hall '-P 2ybc'
_space_group_name_H-M_alt 'P 1 21/c 1'
_symmetry_space_group_name_Hall '-P 2ybc'
_symmetry_space_group_name_H-M 'P 1 21/c 1'
_atom_sites_solution_hydrogens geom
_audit_creation_method SHELXL-2014/7
_audit_update_record
;
2017-09-13 deposited with the CCDC.
2017-09-18 downloaded from the CCDC.
;
_cell_angle_alpha 90
_cell_angle_beta 90.617(5)
_cell_angle_gamma 90
_cell_formula_units_Z 8
_cell_length_a 9.0017(7)
_cell_length_b 21.128(2)
_cell_length_c 11.7627(9)
_cell_measurement_reflns_used 3102
_cell_measurement_temperature 296(2)
_cell_measurement_theta_max 66.44
_cell_measurement_theta_min 4.18
_cell_volume 2237.0(3)
_computing_structure_refinement 'SHELXL-2014/7 (Sheldrick, 2014)'
_diffrn_ambient_temperature 296(2)
_diffrn_measured_fraction_theta_full 0.975
_diffrn_measured_fraction_theta_max 0.975
_diffrn_measurement_device_type 'Bruker APEX-II CCD'
_diffrn_measurement_method '\f and \w scans'
_diffrn_radiation_type CuK\a
_diffrn_radiation_wavelength 1.54178
_diffrn_reflns_av_R_equivalents 0.0344
_diffrn_reflns_av_unetI/netI 0.0393
_diffrn_reflns_Laue_measured_fraction_full 0.975
_diffrn_reflns_Laue_measured_fraction_max 0.975
_diffrn_reflns_limit_h_max 10
_diffrn_reflns_limit_h_min -10
_diffrn_reflns_limit_k_max 25
_diffrn_reflns_limit_k_min -24
_diffrn_reflns_limit_l_max 12
_diffrn_reflns_limit_l_min -13
_diffrn_reflns_number 10410
_diffrn_reflns_point_group_measured_fraction_full 0.975
_diffrn_reflns_point_group_measured_fraction_max 0.975
_diffrn_reflns_theta_full 66.615
_diffrn_reflns_theta_max 66.615
_diffrn_reflns_theta_min 4.185
_diffrn_source 'sealed tube'
_exptl_absorpt_coefficient_mu 2.626
_exptl_absorpt_correction_T_max 0.949
_exptl_absorpt_correction_T_min 0.728
_exptl_absorpt_correction_type multi-scan
_exptl_absorpt_process_details 'Blessing, R. H. (1995) Acta Cryst., A51, 33-38'
_exptl_crystal_colour colorless
_exptl_crystal_density_diffrn 1.397
_exptl_crystal_description block
_exptl_crystal_F_000 992
_exptl_crystal_size_max 0.1
_exptl_crystal_size_mid 0.07
_exptl_crystal_size_min 0.02
_refine_diff_density_max 0.935
_refine_diff_density_min -0.584
_refine_diff_density_rms 0.114
_refine_ls_extinction_method none
_refine_ls_goodness_of_fit_ref 1.274
_refine_ls_hydrogen_treatment constr
_refine_ls_matrix_type full
_refine_ls_number_parameters 289
_refine_ls_number_reflns 3851
_refine_ls_number_restraints 306
_refine_ls_restrained_S_all 1.306
_refine_ls_R_factor_all 0.1262
_refine_ls_R_factor_gt 0.0923
_refine_ls_shift/su_max 0.000
_refine_ls_shift/su_mean 0.000
_refine_ls_structure_factor_coef Fsqd
_refine_ls_weighting_details 'w=1/[\s^2^(Fo^2^)+(0.2000P)^2^] where P=(Fo^2^+2Fc^2^)/3'
_refine_ls_weighting_scheme calc
_refine_ls_wR_factor_gt 0.2829
_refine_ls_wR_factor_ref 0.3268
_reflns_Friedel_coverage 0.000
_reflns_number_gt 2640
_reflns_number_total 3851
_reflns_threshold_expression 'I > 2\s(I)'
_cod_data_source_file c7ce01490b2.cif
_cod_data_source_block shelx
_cod_original_formula_sum 'C7 H13 N3 O4 S1'
_cod_database_code 7229190
_shelx_shelxl_version_number 2014/7
_shelx_space_group_comment
;
The symmetry employed for this shelxl refinement is uniquely defined
by the following loop, which should always be used as a source of
symmetry information in preference to the above space-group names.
They are only intended as comments.
;

loop_
_space_group_symop_operation_xyz
'x, y, z'
'-x, y+1/2, -z+1/2'
'-x, -y, -z'
'x, -y-1/2, z-1/2'

loop_
_atom_site_label
_atom_site_type_symbol
_atom_site_fract_x
_atom_site_fract_y
_atom_site_fract_z
_atom_site_U_iso_or_equiv
_atom_site_adp_type
_atom_site_occupancy
_atom_site_site_symmetry_order
_atom_site_calc_flag
_atom_site_refinement_flags_posn
_atom_site_refinement_flags_adp
_atom_site_refinement_flags_occupancy
_atom_site_disorder_assembly
_atom_site_disorder_group
O6 O 0.4427(4) 0.4091(2) 0.6700(3) 0.0639(10) Uani 1 1 d . U . . .
S2 S 0.55912(15) 0.38006(7) 0.73581(10) 0.0556(5) Uani 1 1 d . U . . .
S1 S 0.06187(15) 0.41508(7) 0.40774(10) 0.0572(5) Uani 1 1 d . U . . .
O8 O 0.5428(5) 0.3842(3) 0.8555(3) 0.0957(16) Uani 1 1 d . U . . .
O5 O 0.7008(5) 0.3989(3) 0.6950(3) 0.1015(19) Uani 1 1 d . U . . .
N4A N 0.6404(5) 0.4504(3) 0.1558(3) 0.0659(13) Uani 1 1 d . U . . .
N2A N 0.6168(5) 0.4386(2) 0.4601(3) 0.0599(12) Uani 1 1 d . U . . .
HA2A H 0.5510 0.4336 0.5119 0.072 Uiso 1 1 calc R U . . .
HA2B H 0.7093 0.4411 0.4786 0.072 Uiso 1 1 calc R U . . .
N2B N 0.1163(6) 0.4116(2) 0.7040(3) 0.0624(13) Uani 1 1 d . U . . .
HB2A H 0.0497 0.4126 0.6510 0.075 Uiso 1 1 calc R U . . .
HB2B H 0.2087 0.4093 0.6868 0.075 Uiso 1 1 calc R U . . .
O2 O 0.0478(5) 0.4522(3) 0.3077(3) 0.0949(17) Uani 1 1 d . U . . .
O1 O 0.2049(4) 0.4203(3) 0.4614(3) 0.0907(17) Uani 1 1 d . U . . .
O4 O -0.0559(4) 0.4212(2) 0.4866(3) 0.0694(12) Uani 1 1 d . U . . .
C6A C 0.3909(6) 0.4418(3) 0.2108(4) 0.0572(13) Uani 1 1 d . U . . .
H6A H 0.2906 0.4402 0.1912 0.069 Uiso 1 1 calc R U . . .
C5A C 0.4932(7) 0.4472(3) 0.1293(4) 0.0668(15) Uani 1 1 d . U . . .
H5A H 0.4629 0.4488 0.0535 0.080 Uiso 1 1 calc R U . . .
C3A C 0.6790(6) 0.4486(3) 0.2628(4) 0.0546(12) Uani 1 1 d . U . . .
H3A H 0.7794 0.4514 0.2814 0.066 Uiso 1 1 calc R U . . .
C2A C 0.5757(5) 0.4424(2) 0.3524(4) 0.0467(11) Uani 1 1 d . U . . .
N1A N 0.4332(5) 0.4386(2) 0.3214(3) 0.0512(10) Uani 1 1 d . U . . .
H1A H 0.3667 0.4341 0.3728 0.061 Uiso 1 1 calc R U . . .
C2B C 0.0769(6) 0.4134(2) 0.8107(4) 0.0502(12) Uani 1 1 d . U . . .
C3B C 0.1812(6) 0.4116(3) 0.9036(4) 0.0604(14) Uani 1 1 d . U . . .
H3B H 0.2819 0.4087 0.8878 0.072 Uiso 1 1 calc R U . . .
N4B N 0.1401(6) 0.4138(3) 1.0093(4) 0.0723(14) Uani 1 1 d . U . . .
C5B C -0.0083(7) 0.4183(3) 1.0322(4) 0.0724(18) Uani 1 1 d . U . . .
H5B H -0.0383 0.4206 1.1075 0.087 Uiso 1 1 calc R U . . .
C6B C -0.1112(7) 0.4195(3) 0.9496(4) 0.0625(14) Uani 1 1 d . U . . .
H6B H -0.2115 0.4220 0.9671 0.075 Uiso 1 1 calc R U . . .
N1B N -0.0671(5) 0.4170(2) 0.8394(3) 0.0545(11) Uani 1 1 d . U . . .
H1B H -0.1335 0.4177 0.7863 0.065 Uiso 1 1 calc R U . . .
O7 O 0.5437(9) 0.3087(3) 0.7194(6) 0.167(3) Uani 1 1 d D U . . .
C13A C 0.5276(16) 0.2732(5) 0.6142(12) 0.182(7) Uani 0.6 1 d D U P A 1
H13A H 0.5763 0.2985 0.5557 0.219 Uiso 0.6 1 calc R U P A 1
C12 C 0.3727(15) 0.2631(8) 0.5730(13) 0.266(9) Uani 1 1 d D U . . .
H12A H 0.3740 0.2392 0.5035 0.399 Uiso 0.5 1 calc R U P A 1
H12B H 0.3180 0.2401 0.6292 0.399 Uiso 0.5 1 calc R U P A 1
H12C H 0.3261 0.3033 0.5595 0.399 Uiso 0.5 1 calc R U P A 1
H12D H 0.3047 0.2825 0.6247 0.399 Uiso 0.5 1 calc R U P A 1
H12E H 0.3607 0.2816 0.4989 0.399 Uiso 0.5 1 calc R U P A 1
H12F H 0.3526 0.2185 0.5686 0.399 Uiso 0.5 1 calc R U P A 1
C14 C 0.6091(18) 0.2106(6) 0.6173(16) 0.304(9) Uani 1 1 d D U . . .
H14A H 0.5949 0.1891 0.5462 0.456 Uiso 0.5 1 calc R U P A 1
H14B H 0.7132 0.2180 0.6300 0.456 Uiso 0.5 1 calc R U P A 1
H14C H 0.5709 0.1850 0.6778 0.456 Uiso 0.5 1 calc R U P A 1
H14D H 0.6577 0.2056 0.6898 0.456 Uiso 0.5 1 calc R U P A 1
H14E H 0.5395 0.1767 0.6059 0.456 Uiso 0.5 1 calc R U P A 1
H14F H 0.6817 0.2097 0.5582 0.456 Uiso 0.5 1 calc R U P A 1
C10A C -0.0344(18) 0.2972(6) 0.3295(14) 0.241(8) Uani 0.6 1 d D U P B 1
H10A H -0.1133 0.3174 0.2844 0.290 Uiso 0.6 1 calc R U P B 1
O3 O 0.0678(10) 0.3473(3) 0.3699(7) 0.195(4) Uani 1 1 d D U . . .
C11 C -0.1057(19) 0.2619(7) 0.4251(16) 0.318(10) Uani 1 1 d D U . . .
H11A H -0.1708 0.2300 0.3945 0.476 Uiso 0.5 1 calc R U P B 1
H11B H -0.0302 0.2422 0.4713 0.476 Uiso 0.5 1 calc R U P B 1
H11C H -0.1618 0.2908 0.4706 0.476 Uiso 0.5 1 calc R U P B 1
H11D H -0.0711 0.2787 0.4964 0.476 Uiso 0.5 1 calc R U P B 1
H11E H -0.2117 0.2665 0.4197 0.476 Uiso 0.5 1 calc R U P B 1
H11F H -0.0801 0.2178 0.4203 0.476 Uiso 0.5 1 calc R U P B 1
C9 C 0.050(2) 0.2523(8) 0.2521(15) 0.316(10) Uani 1 1 d D U . . .
H9A H -0.0161 0.2197 0.2255 0.473 Uiso 0.5 1 calc R U P B 1
H9B H 0.0874 0.2755 0.1883 0.473 Uiso 0.5 1 calc R U P B 1
H9C H 0.1309 0.2336 0.2936 0.473 Uiso 0.5 1 calc R U P B 1
H9D H 0.1509 0.2662 0.2461 0.473 Uiso 0.5 1 calc R U P B 1
H9E H 0.0474 0.2104 0.2833 0.473 Uiso 0.5 1 calc R U P B 1
H9F H 0.0038 0.2522 0.1780 0.473 Uiso 0.5 1 calc R U P B 1
C10B C 0.041(2) 0.2774(6) 0.3719(16) 0.269(9) Uani 0.4 1 d D U P B 2
H10B H 0.1201 0.2575 0.4173 0.323 Uiso 0.4 1 calc R U P B 2
C13B C 0.4855(17) 0.2508(7) 0.6641(16) 0.217(9) Uani 0.4 1 d D U P A 2
H13B H 0.4365 0.2259 0.7231 0.261 Uiso 0.4 1 calc R U P A 2

loop_
_atom_site_aniso_label
_atom_site_aniso_U_11
_atom_site_aniso_U_22
_atom_site_aniso_U_33
_atom_site_aniso_U_23
_atom_site_aniso_U_13
_atom_site_aniso_U_12
O6 0.050(2) 0.085(3) 0.057(2) 0.0069(18) -0.0041(16) 0.0002(19)
S2 0.0491(8) 0.0754(9) 0.0422(7) 0.0009(5) -0.0042(5) 0.0034(6)
S1 0.0472(8) 0.0872(10) 0.0372(7) -0.0041(6) 0.0041(5) -0.0010(6)
O8 0.078(3) 0.167(5) 0.043(2) 0.020(2) 0.010(2) 0.006(3)
O5 0.041(2) 0.211(6) 0.052(2) 0.022(3) -0.0044(17) -0.003(3)
N4A 0.060(3) 0.093(3) 0.045(2) -0.007(2) 0.0120(19) -0.009(3)
N2A 0.052(3) 0.089(3) 0.038(2) 0.000(2) -0.0040(17) 0.001(2)
N2B 0.060(3) 0.093(3) 0.034(2) -0.0032(19) 0.0039(18) 0.004(2)
O2 0.065(3) 0.174(5) 0.046(2) 0.028(3) -0.0019(18) 0.018(3)
O1 0.046(2) 0.185(5) 0.0405(19) 0.026(2) 0.0046(15) 0.002(3)
O4 0.051(2) 0.113(3) 0.0446(19) -0.0017(19) 0.0061(16) -0.003(2)
C6A 0.049(3) 0.079(3) 0.044(2) 0.002(2) -0.007(2) -0.002(3)
C5A 0.066(3) 0.095(4) 0.040(3) -0.002(3) -0.002(2) -0.002(3)
C3A 0.044(3) 0.073(3) 0.047(2) 0.001(2) 0.0037(19) -0.003(3)
C2A 0.042(3) 0.058(3) 0.040(2) 0.000(2) 0.0020(18) 0.006(2)
N1A 0.041(2) 0.072(3) 0.041(2) -0.0035(19) 0.0035(15) -0.004(2)
C2B 0.047(3) 0.066(3) 0.037(2) 0.003(2) 0.0038(19) 0.004(2)
C3B 0.053(3) 0.087(4) 0.041(2) -0.001(2) -0.003(2) 0.000(3)
N4B 0.066(3) 0.110(4) 0.040(2) -0.004(2) -0.004(2) -0.009(3)
C5B 0.069(4) 0.110(5) 0.038(3) -0.003(3) 0.010(2) -0.006(4)
C6B 0.064(3) 0.081(4) 0.043(3) 0.001(2) 0.013(2) 0.001(3)
N1B 0.046(2) 0.078(3) 0.039(2) 0.0020(18) -0.0024(16) 0.000(2)
O7 0.197(7) 0.080(4) 0.221(8) -0.016(4) -0.092(6) 0.032(4)
C13A 0.260(16) 0.047(6) 0.239(14) -0.011(8) -0.082(14) -0.022(8)
C12 0.284(17) 0.228(17) 0.283(17) -0.058(13) -0.121(14) -0.016(12)
C14 0.358(19) 0.156(12) 0.40(2) -0.072(13) -0.035(17) 0.086(13)
C10A 0.33(2) 0.083(10) 0.31(2) -0.008(10) 0.037(15) -0.049(10)
O3 0.245(9) 0.114(4) 0.229(8) -0.069(5) 0.131(7) -0.039(5)
C11 0.39(2) 0.192(15) 0.38(2) 0.041(14) 0.038(16) -0.126(14)
C9 0.43(2) 0.161(14) 0.36(2) -0.124(12) 0.001(17) -0.029(14)
C10B 0.38(2) 0.131(9) 0.30(2) -0.027(16) 0.044(19) -0.083(18)
C13B 0.237(19) 0.125(13) 0.29(2) -0.062(15) -0.088(14) 0.007(13)

loop_
_atom_type_symbol
_atom_type_description
_atom_type_scat_dispersion_real
_atom_type_scat_dispersion_imag
_atom_type_scat_source
C C 0.0181 0.0091 'International Tables Vol C Tables 4.2.6.8 and 6.1.1.4'
H H 0.0000 0.0000 'International Tables Vol C Tables 4.2.6.8 and 6.1.1.4'
N N 0.0311 0.0180 'International Tables Vol C Tables 4.2.6.8 and 6.1.1.4'
O O 0.0492 0.0322 'International Tables Vol C Tables 4.2.6.8 and 6.1.1.4'
S S 0.3331 0.5567 'International Tables Vol C Tables 4.2.6.8 and 6.1.1.4'

loop_
_geom_angle_atom_site_label_1
_geom_angle_atom_site_label_2
_geom_angle_atom_site_label_3
_geom_angle
O8 S2 O5 114.8(3)
O8 S2 O6 115.2(3)
O5 S2 O6 110.5(3)
O8 S2 O7 100.2(4)
O5 S2 O7 108.3(4)
O6 S2 O7 106.8(3)
O2 S1 O4 115.5(3)
O2 S1 O1 113.3(3)
O4 S1 O1 112.3(2)
O2 S1 O3 106.6(4)
O4 S1 O3 108.0(3)
O1 S1 O3 99.7(5)
C3A N4A C5A 117.9(4)
C2A N2A HA2A 120.0
C2A N2A HA2B 120.0
HA2A N2A HA2B 120.0
C2B N2B HB2A 120.0
C2B N2B HB2B 120.0
HB2A N2B HB2B 120.0
C5A C6A N1A 120.2(5)
C5A C6A H6A 119.9
N1A C6A H6A 119.9
C6A C5A N4A 121.0(5)
C6A C5A H5A 119.5
N4A C5A H5A 119.5
N4A C3A C2A 123.4(5)
N4A C3A H3A 118.3
C2A C3A H3A 118.3
N2A C2A N1A 121.2(4)
N2A C2A C3A 122.7(5)
N1A C2A C3A 116.0(4)
C2A N1A C6A 121.3(4)
C2A N1A H1A 119.3
C6A N1A H1A 119.3
N2B C2B N1B 120.9(5)
N2B C2B C3B 123.3(5)
N1B C2B C3B 115.8(4)
N4B C3B C2B 122.5(5)
N4B C3B H3B 118.8
C2B C3B H3B 118.8
C3B N4B C5B 118.6(5)
C6B C5B N4B 121.9(5)
C6B C5B H5B 119.1
N4B C5B H5B 119.1
C5B C6B N1B 119.1(6)
C5B C6B H6B 120.5
N1B C6B H6B 120.5
C2B N1B C6B 122.2(5)
C2B N1B H1B 118.9
C6B N1B H1B 118.9
C13A O7 S2 128.8(8)
C13B O7 S2 154.8(8)
O7 C13A C12 115.9(10)
O7 C13A C14 112.8(9)
C12 C13A C14 109.6(8)
O7 C13A H13A 105.9
C12 C13A H13A 105.9
C14 C13A H13A 105.9
C13A C12 H12A 109.5
C13A C12 H12B 109.5
H12A C12 H12B 109.5
C13A C12 H12C 109.5
H12A C12 H12C 109.5
H12B C12 H12C 109.5
C13A C12 H12D 109.5
H12A C12 H12D 141.1
H12B C12 H12D 56.3
H12C C12 H12D 56.3
C13A C12 H12E 109.5
H12A C12 H12E 56.3
H12B C12 H12E 141.1
H12C C12 H12E 56.3
H12D C12 H12E 109.5
C13A C12 H12F 109.5
H12A C12 H12F 56.3
H12B C12 H12F 56.3
H12C C12 H12F 141.1
H12D C12 H12F 109.5
H12E C12 H12F 109.5
C13A C14 H14A 109.5
C13A C14 H14B 109.5
H14A C14 H14B 109.5
C13A C14 H14C 109.5
H14A C14 H14C 109.5
H14B C14 H14C 109.5
C13A C14 H14D 109.5
H14A C14 H14D 141.1
H14B C14 H14D 56.3
H14C C14 H14D 56.3
C13A C14 H14E 109.5
H14A C14 H14E 56.3
H14B C14 H14E 141.1
H14C C14 H14E 56.3
H14D C14 H14E 109.5
C13A C14 H14F 109.5
H14A C14 H14F 56.3
H14B C14 H14F 56.3
H14C C14 H14F 141.1
H14D C14 H14F 109.5
H14E C14 H14F 109.5
O3 C10A C11 112.7(10)
O3 C10A C9 109.1(9)
C11 C10A C9 111.0(10)
O3 C10A H10A 108.0
C11 C10A H10A 108.0
C9 C10A H10A 108.0
C10A O3 S1 139.0(9)
C10B O3 S1 158.6(7)
C10A C11 H11A 109.5
C10A C11 H11B 109.5
H11A C11 H11B 109.5
C10A C11 H11C 109.5
H11A C11 H11C 109.5
H11B C11 H11C 109.5
C10A C11 H11D 109.5
H11A C11 H11D 141.1
H11B C11 H11D 56.3
H11C C11 H11D 56.3
C10A C11 H11E 109.5
H11A C11 H11E 56.3
H11B C11 H11E 141.1
H11C C11 H11E 56.3
H11D C11 H11E 109.5
C10A C11 H11F 109.5
H11A C11 H11F 56.3
H11B C11 H11F 56.3
H11C C11 H11F 141.1
H11D C11 H11F 109.5
H11E C11 H11F 109.5
C10A C9 H9A 109.5
C10A C9 H9B 109.5
H9A C9 H9B 109.5
C10A C9 H9C 109.5
H9A C9 H9C 109.5
H9B C9 H9C 109.5
C10A C9 H9D 109.5
H9A C9 H9D 141.1
H9B C9 H9D 56.3
H9C C9 H9D 56.3
C10A C9 H9E 109.5
H9A C9 H9E 56.3
H9B C9 H9E 141.1
H9C C9 H9E 56.3
H9D C9 H9E 109.5
C10A C9 H9F 109.5
H9A C9 H9F 56.3
H9B C9 H9F 56.3
H9C C9 H9F 141.1
H9D C9 H9F 109.5
H9E C9 H9F 109.5
O3 C10B C11 111.3(10)
O3 C10B C9 108.8(9)
C11 C10B C9 111.5(10)
O3 C10B H10B 108.4
C11 C10B H10B 108.4
C9 C10B H10B 108.4
O7 C13B C12 114.1(10)
O7 C13B C14 111.6(10)
C12 C13B C14 109.5(10)
O7 C13B H13B 107.1
C12 C13B H13B 107.1
C14 C13B H13B 107.1

loop_
_geom_bond_atom_site_label_1
_geom_bond_atom_site_label_2
_geom_bond_distance
O6 S2 1.434(4)
S2 O8 1.420(4)
S2 O5 1.424(5)
S2 O7 1.525(7)
S1 O2 1.420(4)
S1 O4 1.422(3)
S1 O1 1.432(4)
S1 O3 1.501(7)
N4A C3A 1.302(7)
N4A C5A 1.360(7)
N2A C2A 1.318(6)
N2A HA2A 0.8600
N2A HA2B 0.8600
N2B C2B 1.309(6)
N2B HB2A 0.8600
N2B HB2B 0.8600
C6A C5A 1.341(7)
C6A N1A 1.353(6)
C6A H6A 0.9300
C5A H5A 0.9300
C3A C2A 1.419(6)
C3A H3A 0.9300
C2A N1A 1.333(6)
N1A H1A 0.8600
C2B N1B 1.345(6)
C2B C3B 1.434(7)
C3B N4B 1.302(7)
C3B H3B 0.9300
N4B C5B 1.368(8)
C5B C6B 1.336(9)
C5B H5B 0.9300
C6B N1B 1.361(6)
C6B H6B 0.9300
N1B H1B 0.8600
O7 C13A 1.453(9)
O7 C13B 1.479(10)
C13A C12 1.487(9)
C13A C14 1.512(9)
C13A H13A 0.9800
C12 C13B 1.492(10)
C12 H12A 0.9600
C12 H12B 0.9600
C12 H12C 0.9600
C12 H12D 0.9600
C12 H12E 0.9600
C12 H12F 0.9600
C14 C13B 1.509(10)
C14 H14A 0.9600
C14 H14B 0.9600
C14 H14C 0.9600
C14 H14D 0.9600
C14 H14E 0.9600
C14 H14F 0.9600
C10A O3 1.477(10)
C10A C11 1.500(10)
C10A C9 1.522(10)
C10A H10A 0.9800
O3 C10B 1.497(10)
C11 C10B 1.505(10)
C11 H11A 0.9600
C11 H11B 0.9600
C11 H11C 0.9600
C11 H11D 0.9600
C11 H11E 0.9600
C11 H11F 0.9600
C9 C10B 1.508(10)
C9 H9A 0.9600
C9 H9B 0.9600
C9 H9C 0.9600
C9 H9D 0.9600
C9 H9E 0.9600
C9 H9F 0.9600
C10B H10B 0.9800
C13B H13B 0.9800

loop_
_geom_torsion_atom_site_label_1
_geom_torsion_atom_site_label_2
_geom_torsion_atom_site_label_3
_geom_torsion_atom_site_label_4
_geom_torsion
N1A C6A C5A N4A -0.8(9)
C3A N4A C5A C6A -0.5(9)
C5A N4A C3A C2A 1.0(9)
N4A C3A C2A N2A 177.9(5)
N4A C3A C2A N1A -0.2(8)
N2A C2A N1A C6A -179.3(5)
C3A C2A N1A C6A -1.2(7)
C5A C6A N1A C2A 1.7(8)
N2B C2B C3B N4B 179.7(5)
N1B C2B C3B N4B -0.6(8)
C2B C3B N4B C5B -0.3(9)
C3B N4B C5B C6B 1.0(10)
N4B C5B C6B N1B -0.8(10)
N2B C2B N1B C6B -179.5(5)
C3B C2B N1B C6B 0.8(8)
C5B C6B N1B C2B -0.1(9)
O8 S2 O7 C13A 169.9(9)
O5 S2 O7 C13A -69.6(10)
O6 S2 O7 C13A 49.4(10)
O8 S2 O7 C13B 133(2)
O5 S2 O7 C13B -106(2)
O6 S2 O7 C13B 13(2)
S2 O7 C13A C12 -89.4(15)
S2 O7 C13A C14 143.1(12)
C11 C10A O3 S1 -84.8(18)
C9 C10A O3 S1 151.5(12)
O2 S1 O3 C10A -77.5(12)
O4 S1 O3 C10A 47.1(13)
O1 S1 O3 C10A 164.5(12)
O2 S1 O3 C10B -143(3)
O4 S1 O3 C10B -18(3)
O1 S1 O3 C10B 99(3)
S1 O3 C10B C11 32(4)
S1 O3 C10B C9 155(3)
S2 O7 C13B C12 -4(3)
S2 O7 C13B C14 121(2)
